data_1572856
loop_
_publ_author_name
'Zheng, Minling'
'Liu, Yubo'
'Zhang, Qifu'
'Li, Wenjing'
'Zhang, Yong'
'Feng, Guangxue'
'Hu, Yating'
'Huang, Shaoming'

_publ_section_title
;
 Dual metal centers within a water-stable Co/Ni bimetallic
 metal-triazolate framework contribute to durable photocatalysis for water
 treatment.
;
_journal_issue 43
_journal_name_full Nanoscale
_journal_page_first 20082
_journal_page_last 20088
_journal_paper_doi 10.1039/d4nr03940h
_journal_volume 16
_journal_year 2024
_chemical_formula_sum 'C24 H24 N36 Ni3'
_chemical_formula_weight 992.81
_chemical_name_common Ni-MET
_space_group_IT_number 227
_space_group_name_Hall '-F 4vw 2vw 3'
_space_group_name_H-M_alt 'F d -3 m :2'
_symmetry_cell_setting cubic
_audit_update_record
;
2024-08-24 deposited with the CCDC.	2024-10-10 downloaded from the CCDC.
;
_cell_angle_alpha 90.000000
_cell_angle_beta 90.000000
_cell_angle_gamma 90.000000
_cell_formula_units_Z 8
_cell_length_a 17.165300
_cell_length_b 17.165300
_cell_length_c 17.165300
_cell_measurement_temperature 300
_cell_volume 5057.713
_diffrn_ambient_pressure 100
_diffrn_ambient_temperature 300
_diffrn_measurement_device_type 'SmartLabTM 9kW'
_diffrn_radiation_polarisn_ratio 0.7000
_diffrn_radiation_probe x-ray
_diffrn_radiation_type 'Cu K\a'
_pd_instr_location ' ?'
_pd_meas_2theta_range_inc 0.02000
_pd_meas_2theta_range_max 79.98000
_pd_meas_2theta_range_min 5.00000
_pd_proc_2theta_range_inc 0.02000
_pd_proc_2theta_range_max 80.11782
_pd_proc_2theta_range_min 5.13782
_pd_proc_info_excluded_regions ' ?'
_pd_proc_ls_background_function
;
Background function: "chebyschev-1" function with 36 terms:
    13149(24), 90(27), -754(28), 846(13), -777(10), 180(15), 
    65(18), -184(18), 32(17), 182(14), -249(9), 26(9), 126(12), 
    -185(13), 107(15), -55(14), 27(11), 32(9), -38(8), -41(10), 
    16(11), 99(11), -72(10), 48(8), 4(8), 6(9), 34(8), -68(9), 
    26(8), 12(8), -8(7), 3(9), 31(6), -3(8), -7(8), -0(7), 
;
_pd_proc_ls_pref_orient_corr
;
Simple spherical harmonic correction Order = 34
    Coefficients:  0:0:C(4,1) = 2.7(5); 0:0:C(6,1) = -1.1(5); 
    0:0:C(8,1) = -4.9(15); 0:0:C(10,1) = 3.2(7); 0:0:C(12,1) = -12.9(15); 
    0:0:C(12,2) = 10.7(12); 0:0:C(14,1) = 6.9(8); 0:0:C(16,1) = -13.4(17); 
    0:0:C(16,2) = 10.3(6); 0:0:C(18,1) = -13.2(22); 0:0:C(18,2) = 11.2(24); 
    0:0:C(20,1) = 1.3(18); 0:0:C(20,2) = -3.6(5); 0:0:C(22,1) = -1.3(25); 
    0:0:C(22,2) = -11.5(9); 0:0:C(24,1) = 21(4); 0:0:C(24,2) = 4.4(10); 
    0:0:C(24,3) = -9(3); 0:0:C(26,1) = -7(5); 0:0:C(26,2) = 0.6(10); 
    0:0:C(28,1) = -17(3); 0:0:C(28,2) = 15.2(13); 0:0:C(28,3) = 9.2(22); 
    0:0:C(30,1) = -2.4(28); 0:0:C(30,2) = 10.1(7); 0:0:C(30,3) = 2(4); 
    0:0:C(32,1) = 4(4); 0:0:C(32,2) = 8(3); 0:0:C(32,3) = 2.3(15); 
    0:0:C(34,1) = -3(3); 0:0:C(34,2) = 0.3(7); 0:0:C(34,3) = 6(9); 
;
_pd_proc_ls_profile_function
;
Finger-Cox-Jephcoat function parameters U, V, W, X, Y, SH/L:
  peak variance(Gauss) = Utan(Th)^2^+Vtan(Th)+W:
  peak HW(Lorentz) = X/cos(Th)+Ytan(Th); SH/L = S/L+H/L
  U, V, W in (centideg)^2^, X & Y in centideg
    -7.859(12)e4, 2.64(24)e3, 1.5(4)e2, 80.4(17), 457(30), 0.00305(22), 

;
_pd_proc_ls_prof_R_factor 0.00889
_pd_proc_ls_prof_wR_expected 0.00838
_pd_proc_ls_prof_wR_factor 0.01144
_pd_proc_number_of_points 3750
_pd_spec_mounting ' ?'
_refine_ls_R_Fsqd_factor 0.31951
_reflns_d_resolution_high 1.202
_reflns_d_resolution_low 9.910
_reflns_limit_h_max 14
_reflns_limit_h_min 1
_reflns_limit_k_max 10
_reflns_limit_k_min 0
_reflns_limit_l_max 8
_reflns_limit_l_min 0
_reflns_number_total 98
_cod_data_source_file d4nr03940h2.cif
_cod_data_source_block Ni-MET
_cod_depositor_comments 'Adding full bibliography for 1572855--1572856.cif.'
_cod_original_cell_volume 5057.713472
_cod_original_sg_symbol_H-M 'F d -3 m'
_cod_database_code 1572856
_refine_ls_r_f_factor 0.09699
_gsas_proc_ls_prof_r_b_factor 0.01001
_gsas_proc_ls_prof_wr_b_factor 0.01235

loop_
_space_group_symop_operation_xyz
'x, y, z'
'-x, -y, -z'
'-x+3/4, -y+1/4, z+1/2'
'x+1/4, y+3/4, -z+1/2'
'-x+1/4, y+1/2, -z+3/4'
'x+3/4, -y+1/2, z+1/4'
'x+1/2, -y+3/4, -z+1/4'
'-x+1/2, y+1/4, z+3/4'
'z, x, y'
'-z, -x, -y'
'z+1/2, -x+3/4, -y+1/4'
'-z+1/2, x+1/4, y+3/4'
'-z+3/4, -x+1/4, y+1/2'
'z+1/4, x+3/4, -y+1/2'
'-z+1/4, x+1/2, -y+3/4'
'z+3/4, -x+1/2, y+1/4'
'y, z, x'
'-y, -z, -x'
'-y+1/4, z+1/2, -x+3/4'
'y+3/4, -z+1/2, x+1/4'
'y+1/2, -z+3/4, -x+1/4'
'-y+1/2, z+1/4, x+3/4'
'-y+3/4, -z+1/4, x+1/2'
'y+1/4, z+3/4, -x+1/2'
'y+3/4, x+1/4, -z+1/2'
'-y+1/4, -x+3/4, z+1/2'
'-y, -x, -z'
'y, x, z'
'y+1/4, -x+1/2, z+3/4'
'-y+3/4, x+1/2, -z+1/4'
'-y+1/2, x+3/4, z+1/4'
'y+1/2, -x+1/4, -z+3/4'
'x+3/4, z+1/4, -y+1/2'
'-x+1/4, -z+3/4, y+1/2'
'-x+1/2, z+3/4, y+1/4'
'x+1/2, -z+1/4, -y+3/4'
'-x, -z, -y'
'x, z, y'
'x+1/4, -z+1/2, y+3/4'
'-x+3/4, z+1/2, -y+1/4'
'z+3/4, y+1/4, -x+1/2'
'-z+1/4, -y+3/4, x+1/2'
'z+1/4, -y+1/2, x+3/4'
'-z+3/4, y+1/2, -x+1/4'
'-z+1/2, y+3/4, x+1/4'
'z+1/2, -y+1/4, -x+3/4'
'-z, -y, -x'
'z, y, x'
'x, y+1/2, z+1/2'
'-x, -y+1/2, -z+1/2'
'-x+3/4, -y+3/4, z'
'x+1/4, y+1/4, -z'
'-x+1/4, y, -z+1/4'
'x+3/4, -y, z+3/4'
'x+1/2, -y+1/4, -z+3/4'
'-x+1/2, y+3/4, z+1/4'
'z, x+1/2, y+1/2'
'-z, -x+1/2, -y+1/2'
'z+1/2, -x+1/4, -y+3/4'
'-z+1/2, x+3/4, y+1/4'
'-z+3/4, -x+3/4, y'
'z+1/4, x+1/4, -y'
'-z+1/4, x, -y+1/4'
'z+3/4, -x, y+3/4'
'y, z+1/2, x+1/2'
'-y, -z+1/2, -x+1/2'
'-y+1/4, z, -x+1/4'
'y+3/4, -z, x+3/4'
'y+1/2, -z+1/4, -x+3/4'
'-y+1/2, z+3/4, x+1/4'
'-y+3/4, -z+3/4, x'
'y+1/4, z+1/4, -x'
'y+3/4, x+3/4, -z'
'-y+1/4, -x+1/4, z'
'-y, -x+1/2, -z+1/2'
'y, x+1/2, z+1/2'
'y+1/4, -x, z+1/4'
'-y+3/4, x, -z+3/4'
'-y+1/2, x+1/4, z+3/4'
'y+1/2, -x+3/4, -z+1/4'
'x+3/4, z+3/4, -y'
'-x+1/4, -z+1/4, y'
'-x+1/2, z+1/4, y+3/4'
'x+1/2, -z+3/4, -y+1/4'
'-x, -z+1/2, -y+1/2'
'x, z+1/2, y+1/2'
'x+1/4, -z, y+1/4'
'-x+3/4, z, -y+3/4'
'z+3/4, y+3/4, -x'
'-z+1/4, -y+1/4, x'
'z+1/4, -y, x+1/4'
'-z+3/4, y, -x+3/4'
'-z+1/2, y+1/4, x+3/4'
'z+1/2, -y+3/4, -x+1/4'
'-z, -y+1/2, -x+1/2'
'z, y+1/2, x+1/2'
'x+1/2, y, z+1/2'
'-x+1/2, -y, -z+1/2'
'-x+1/4, -y+1/4, z'
'x+3/4, y+3/4, -z'
'-x+3/4, y+1/2, -z+1/4'
'x+1/4, -y+1/2, z+3/4'
'x, -y+3/4, -z+3/4'
'-x, y+1/4, z+1/4'
'z+1/2, x, y+1/2'
'-z+1/2, -x, -y+1/2'
'z, -x+3/4, -y+3/4'
'-z, x+1/4, y+1/4'
'-z+1/4, -x+1/4, y'
'z+3/4, x+3/4, -y'
'-z+3/4, x+1/2, -y+1/4'
'z+1/4, -x+1/2, y+3/4'
'y+1/2, z, x+1/2'
'-y+1/2, -z, -x+1/2'
'-y+3/4, z+1/2, -x+1/4'
'y+1/4, -z+1/2, x+3/4'
'y, -z+3/4, -x+3/4'
'-y, z+1/4, x+1/4'
'-y+1/4, -z+1/4, x'
'y+3/4, z+3/4, -x'
'y+1/4, x+1/4, -z'
'-y+3/4, -x+3/4, z'
'-y+1/2, -x, -z+1/2'
'y+1/2, x, z+1/2'
'y+3/4, -x+1/2, z+1/4'
'-y+1/4, x+1/2, -z+3/4'
'-y, x+3/4, z+3/4'
'y, -x+1/4, -z+1/4'
'x+1/4, z+1/4, -y'
'-x+3/4, -z+3/4, y'
'-x, z+3/4, y+3/4'
'x, -z+1/4, -y+1/4'
'-x+1/2, -z, -y+1/2'
'x+1/2, z, y+1/2'
'x+3/4, -z+1/2, y+1/4'
'-x+1/4, z+1/2, -y+3/4'
'z+1/4, y+1/4, -x'
'-z+3/4, -y+3/4, x'
'z+3/4, -y+1/2, x+1/4'
'-z+1/4, y+1/2, -x+3/4'
'-z, y+3/4, x+3/4'
'z, -y+1/4, -x+1/4'
'-z+1/2, -y, -x+1/2'
'z+1/2, y, x+1/2'
'x+1/2, y+1/2, z'
'-x+1/2, -y+1/2, -z'
'-x+1/4, -y+3/4, z+1/2'
'x+3/4, y+1/4, -z+1/2'
'-x+3/4, y, -z+3/4'
'x+1/4, -y, z+1/4'
'x, -y+1/4, -z+1/4'
'-x, y+3/4, z+3/4'
'z+1/2, x+1/2, y'
'-z+1/2, -x+1/2, -y'
'z, -x+1/4, -y+1/4'
'-z, x+3/4, y+3/4'
'-z+1/4, -x+3/4, y+1/2'
'z+3/4, x+1/4, -y+1/2'
'-z+3/4, x, -y+3/4'
'z+1/4, -x, y+1/4'
'y+1/2, z+1/2, x'
'-y+1/2, -z+1/2, -x'
'-y+3/4, z, -x+3/4'
'y+1/4, -z, x+1/4'
'y, -z+1/4, -x+1/4'
'-y, z+3/4, x+3/4'
'-y+1/4, -z+3/4, x+1/2'
'y+3/4, z+1/4, -x+1/2'
'y+1/4, x+3/4, -z+1/2'
'-y+3/4, -x+1/4, z+1/2'
'-y+1/2, -x+1/2, -z'
'y+1/2, x+1/2, z'
'y+3/4, -x, z+3/4'
'-y+1/4, x, -z+1/4'
'-y, x+1/4, z+1/4'
'y, -x+3/4, -z+3/4'
'x+1/4, z+3/4, -y+1/2'
'-x+3/4, -z+1/4, y+1/2'
'-x, z+1/4, y+1/4'
'x, -z+3/4, -y+3/4'
'-x+1/2, -z+1/2, -y'
'x+1/2, z+1/2, y'
'x+3/4, -z, y+3/4'
'-x+1/4, z, -y+1/4'
'z+1/4, y+3/4, -x+1/2'
'-z+3/4, -y+1/4, x+1/2'
'z+3/4, -y, x+3/4'
'-z+1/4, y, -x+1/4'
'-z, y+1/4, x+1/4'
'z, -y+3/4, -x+3/4'
'-z+1/2, -y+1/2, -x'
'z+1/2, y+1/2, x'

loop_
_atom_site_label
_atom_site_occupancy
_atom_site_fract_x
_atom_site_fract_y
_atom_site_fract_z
_atom_site_adp_type
_atom_site_U_iso_or_equiv
_atom_site_type_symbol
H 1.0 0.932190 0.817810 0.580600 Uiso ? H
Ni1 1.0 0.000000 0.000000 0.000000 Uiso ? Ni
Ni2 1.0 0.125000 0.125000 0.125000 Uiso ? Ni
N1 1.0 0.670900 0.290360 0.579100 Uiso ? N
C1 1.0 0.654210 0.367800 0.595790 Uiso ? C
N2 1.0 0.625000 0.244960 0.625000 Uiso ? N

loop_
_atom_type_symbol
_atom_type_number_in_cell
_atom_type_scat_Cromer_Mann_a1
_atom_type_scat_Cromer_Mann_a2
_atom_type_scat_Cromer_Mann_a3
_atom_type_scat_Cromer_Mann_a4
_atom_type_scat_Cromer_Mann_b1
_atom_type_scat_Cromer_Mann_b2
_atom_type_scat_Cromer_Mann_b3
_atom_type_scat_Cromer_Mann_b4
_atom_type_scat_Cromer_Mann_c
_atom_type_scat_length_neutron
_atom_type_scat_source
_atom_type_scat_dispersion_real
_atom_type_scat_dispersion_imag
_atom_type_scat_dispersion_source
C 192 2.31 1.02 1.5886 0.865 20.8439 10.2075 0.5687 51.6512 0.2156 0.6648 https://github.com/AdvancedPhotonSource/GSAS-II/blob/master/GSASII/atmdata.py 0.018 0.009 https://github.com/AdvancedPhotonSource/GSAS-II/blob/master/GSASII/atmdata.py
H 192 0.493 0.3229 0.1402 0.0408 10.5109 26.1257 3.1424 57.7997 0.003 -0.3741 https://github.com/AdvancedPhotonSource/GSAS-II/blob/master/GSASII/atmdata.py 0.000 0.000 https://github.com/AdvancedPhotonSource/GSAS-II/blob/master/GSASII/atmdata.py
N 288 12.2126 3.1322 2.0125 1.1663 0.0057 9.8933 28.9975 0.5826 -11.529 0.936 https://github.com/AdvancedPhotonSource/GSAS-II/blob/master/GSASII/atmdata.py 0.031 0.018 https://github.com/AdvancedPhotonSource/GSAS-II/blob/master/GSASII/atmdata.py
Ni+2 24 11.4166 7.4005 5.3442 0.9773 3.6766 0.2449 8.873 22.1626 0.8614 1.03 https://github.com/AdvancedPhotonSource/GSAS-II/blob/master/GSASII/atmdata.py -3.004 0.509 https://github.com/AdvancedPhotonSource/GSAS-II/blob/master/GSASII/atmdata.py

loop_
_diffrn_radiation_wavelength
_diffrn_radiation_wavelength_wt
_diffrn_radiation_wavelength_id
1.54050 1.0 1
1.54430 0.5000 2

loop_
_geom_angle_atom_site_label_1
_geom_angle_atom_site_label_2
_geom_angle_atom_site_label_3
_geom_angle
_geom_angle_site_symmetry_1
_geom_angle_site_symmetry_2
_geom_angle_site_symmetry_3
_geom_angle_publ_flag
H H H 149(5) 67_645 1_555 181_666 yes
N1 N1 C1 89(4) 40_665 1_555 40_665 yes
N1 C1 C1 140(3) 40_665 1_555 14_555 yes
N1 C1 C1 122(6) 40_665 1_555 29_566 yes
C1 C1 C1 24(4) 14_555 1_555 29_566 yes
N1 C1 C1 91(4) 40_665 1_555 40_665 yes
C1 C1 C1 60 14_555 1_555 40_665 yes
C1 C1 C1 36(4) 29_566 1_555 40_665 yes
N1 C1 C1 150.7(28) 40_665 1_555 56_554 yes
C1 C1 C1 36(4) 14_555 1_555 56_554 yes
C1 C1 C1 60 29_566 1_555 56_554 yes
C1 C1 C1 96(4) 40_665 1_555 56_554 yes
N1 C1 C1 139(3) 40_665 1_555 165_455 yes
C1 C1 C1 60 14_555 1_555 165_455 yes
C1 C1 C1 84(4) 29_566 1_555 165_455 yes
C1 C1 C1 120 40_665 1_555 165_455 yes
C1 C1 C1 24(4) 56_554 1_555 165_455 yes

loop_
_geom_bond_atom_site_label_1
_geom_bond_atom_site_label_2
_geom_bond_distance
_geom_bond_site_symmetry_1
_geom_bond_site_symmetry_2
_geom_bond_publ_flag
H H 0.7(4) 1_555 67_656 yes
H H 1.1(4) 1_555 181_666 yes
Ni3 N2 2.05907 1_555 51_544 yes
Ni3 N2 2.05907 1_555 75_555 yes
Ni3 N2 2.05907 1_555 97_454 yes
Ni3 N2 2.05907 1_555 121_555 yes
Ni3 N2 2.05907 1_555 146_445 yes
Ni3 N2 2.05907 1_555 170_555 yes
N1 N1 0.57(19) 1_555 40_555 yes
N1 C1 1.58(4) 1_555 1_555 yes
N1 C1 1.478(28) 1_555 40_555 yes
N1 N2 1.68(8) 1_555 1_555 yes
C1 N1 1.58(4) 1_555 1_555 yes
C1 N1 1.478(28) 1_555 40_555 yes
C1 C1 1.25(3) 1_555 14_555 yes
C1 C1 1.087(30) 1_555 29_555 yes
C1 C1 0.52(8) 1_555 40_555 yes
C1 C1 1.087(30) 1_555 56_555 yes
C1 C1 0.73(8) 1_555 165_555 yes
C1 N2 1.81(3) 1_555 40_555 yes
N2 Ni3 2.05907 1_555 97_555 yes
N2 N1 1.68(8) 1_555 1_555 yes
N2 N1 1.68(8) 1_555 14_555 yes
N2 C1 1.81(3) 1_555 29_555 yes
N2 C1 1.81(3) 1_555 40_555 yes
